data_1519441
loop_
_publ_author_name
'Verrier, Charlie'
'Melchiorre, Paolo'

_publ_section_title
;
 Diastereodivergent organocatalysis for the asymmetric synthesis of chiral
 annulated furans
;
_journal_issue 7
_journal_name_full 'Chem. Sci.'
_journal_page_first 4242
_journal_paper_doi 10.1039/C5SC01052G
_journal_volume 6
_journal_year 2015
_chemical_absolute_configuration ad
_chemical_formula_sum 'C28 H28 O4'
_chemical_formula_weight 428.50
_chemical_name_systematic
;
 ?
;
_space_group_IT_number 5
_space_group_name_Hall 'C 2y'
_symmetry_cell_setting monoclinic
_symmetry_space_group_name_Hall 'C 2y'
_symmetry_space_group_name_H-M 'C 1 2 1'
_atom_sites_solution_hydrogens geom
_audit_creation_method SHELXL-2014
_audit_update_record
;
2015-01-28 deposited with the CCDC.
2015-04-27 downloaded from the CCDC.
;
_cell_angle_alpha 90
_cell_angle_beta 122.929(5)
_cell_angle_gamma 90
_cell_formula_units_Z 4
_cell_length_a 22.183(11)
_cell_length_b 7.950(3)
_cell_length_c 15.744(8)
_cell_measurement_temperature 100(2)
_cell_volume 2330.5(19)
_computing_cell_refinement 'Bruker APEX2 v2011.4-0'
_computing_data_collection 'Bruker APEX2 v2011.4-0'
_computing_data_reduction 'Bruker SAINT V7.60A'
_computing_molecular_graphics 'Bruker SHELXTL'
_computing_publication_material 'Bruker SHELXTL'
_computing_structure_refinement 'SHELXL-2014 (Sheldrick, 2014)'
_computing_structure_solution Sir2011
_diffrn_ambient_temperature 100(2)
_diffrn_detector_area_resol_mean 512
_diffrn_detector_type 'PILATUS 200K'
_diffrn_measured_fraction_theta_full 0.993
_diffrn_measured_fraction_theta_max 0.981
_diffrn_measurement_device_type '1/4chi goniometer'
_diffrn_measurement_method
;
 Fullsphere data collection, phi and omega scans
;
_diffrn_measurement_specimen_support 'magnetic support with MicroMount'
_diffrn_radiation_monochromator 'Confocal Max Flux optic'
_diffrn_radiation_type MoK\a
_diffrn_radiation_wavelength 0.7107
_diffrn_reflns_av_R_equivalents 0.0226
_diffrn_reflns_av_unetI/netI 0.0254
_diffrn_reflns_Laue_measured_fraction_full 0.993
_diffrn_reflns_Laue_measured_fraction_max 0.981
_diffrn_reflns_limit_h_max 48
_diffrn_reflns_limit_h_min -48
_diffrn_reflns_limit_k_max 17
_diffrn_reflns_limit_k_min -17
_diffrn_reflns_limit_l_max 34
_diffrn_reflns_limit_l_min -34
_diffrn_reflns_number 70335
_diffrn_reflns_point_group_measured_fraction_full 0.992
_diffrn_reflns_point_group_measured_fraction_max 0.943
_diffrn_reflns_theta_full 25.242
_diffrn_reflns_theta_max 52.126
_diffrn_reflns_theta_min 3.291
_diffrn_source 'Microfocus rotating anode X-ray tube'
_diffrn_source_current 24
_diffrn_source_power 50
_diffrn_source_size '0.2 mm x 0.2 mm fine focus'
_diffrn_source_type 'Rigaku MicroMax-007HF'
_exptl_absorpt_coefficient_mu 0.081
_exptl_absorpt_correction_T_max 0.984
_exptl_absorpt_correction_T_min 0.757
_exptl_absorpt_correction_type empirical
_exptl_absorpt_process_details
; 
 SADABS Version 2008/1 Bruker-Nonius
 Blessing, Acta Cryst. (1995) A51 33-38
;
_exptl_crystal_colour Colorless
_exptl_crystal_density_diffrn 1.221
_exptl_crystal_description Prism
_exptl_crystal_F_000 912
_exptl_crystal_recrystallization_method 'Re-crystallisation from solvent: hexane'
_exptl_crystal_size_max 0.20
_exptl_crystal_size_mid 0.20
_exptl_crystal_size_min 0.20
_refine_diff_density_max 0.486
_refine_diff_density_min -0.247
_refine_diff_density_rms 0.055
_refine_ls_abs_structure_details
;
 Flack x determined using 8723 quotients [(I+)-(I-)]/[(I+)+(I-)]
 (Parsons, Flack and Wagner, Acta Cryst. B69 (2013) 249-259).
;
_refine_ls_abs_structure_Flack 0.09(10)
_refine_ls_extinction_method none
_refine_ls_goodness_of_fit_ref 1.053
_refine_ls_hydrogen_treatment constr
_refine_ls_matrix_type full
_refine_ls_number_parameters 292
_refine_ls_number_reflns 25244
_refine_ls_number_restraints 1
_refine_ls_restrained_S_all 1.053
_refine_ls_R_factor_all 0.0497
_refine_ls_R_factor_gt 0.0373
_refine_ls_shift/su_max 0.001
_refine_ls_shift/su_mean 0.000
_refine_ls_structure_factor_coef Fsqd
_refine_ls_weighting_details 'w=1/[\s^2^(Fo^2^)+(0.0631P)^2^+0.0391P] where P=(Fo^2^+2Fc^2^)/3'
_refine_ls_weighting_scheme calc
_refine_ls_wR_factor_gt 0.0947
_refine_ls_wR_factor_ref 0.1022
_reflns_Friedel_coverage 0.844
_reflns_Friedel_fraction_full 0.991
_reflns_Friedel_fraction_max 0.901
_reflns_number_gt 21456
_reflns_number_total 25244
_reflns_threshold_expression 'I > 2\s(I)'
_cod_data_source_file c5sc01052g2.cif
_cod_data_source_block CV469-1
_cod_depositor_comments
;
The following automatic conversions were performed:

'_symmetry_cell_setting' value 'Monoclinic' changed to 'monoclinic'
according to
/usr/data/users/saulius/crontab/automatic-downloads/rss-feeds/RSC/lib/dictionaries/cif_core.dic
dictionary named 'cif_core.dic' version 2.4.2 from 2011-04-26.

Automatic conversion script
Id: cif_fix_values 3271 2015-04-21 07:52:19Z andrius 

 Adding full bibliography for 1519440--1519441.cif.

2019-03-17
Z value and formula fixed to values more according to usual
chemical conventions.                 miguel
;
_cod_original_formula_sum 'C14 H14 O2'
_cod_original_formula_weight 214.25
_cod_original_formula_units_Z 8
_cod_original_cell_volume 2330.6(19)
_cod_original_sg_symbol_H-M C2
_cod_database_code 1519441
_shelx_space_group_comment
;
The symmetry employed for this shelxl refinement is uniquely defined
by the following loop, which should always be used as a source of
symmetry information in preference to the above space-group names.
They are only intended as comments.
;
_shelx_estimated_absorpt_t_min 0.984
_shelx_estimated_absorpt_t_max 0.984
_shelxl_version_number 2014-3

loop_
_space_group_symop_operation_xyz
'x, y, z'
'-x, y, -z'
'x+1/2, y+1/2, z'
'-x+1/2, y+1/2, -z'

loop_
_atom_site_label
_atom_site_type_symbol
_atom_site_fract_x
_atom_site_fract_y
_atom_site_fract_z
_atom_site_U_iso_or_equiv
_atom_site_adp_type
_atom_site_occupancy
_atom_site_site_symmetry_order
_atom_site_calc_flag
_atom_site_refinement_flags_posn
_atom_site_refinement_flags_adp
C1 C 0.24547(3) 0.20804(6) 0.74456(3) 0.01193(6) Uani 1 1 d . .
C2 C 0.32484(3) 0.16753(6) 0.78117(4) 0.01313(6) Uani 1 1 d . .
C3 C 0.36480(3) 0.32741(7) 0.81025(4) 0.01385(7) Uani 1 1 d . .
C4 C 0.43671(3) 0.35461(9) 0.84382(5) 0.01969(9) Uani 1 1 d . .
H4 H 0.4670 0.2639 0.8508 0.024 Uiso 1 1 calc R U
C5 C 0.46250(4) 0.51869(11) 0.86664(7) 0.02496(12) Uani 1 1 d . .
H5 H 0.5113 0.5409 0.8905 0.030 Uiso 1 1 calc R U
C6 C 0.41694(4) 0.65150(9) 0.85459(7) 0.02492(12) Uani 1 1 d . .
H6 H 0.4352 0.7631 0.8693 0.030 Uiso 1 1 calc R U
C7 C 0.34553(4) 0.62341(8) 0.82157(5) 0.01984(9) Uani 1 1 d . .
H7 H 0.3150 0.7142 0.8137 0.024 Uiso 1 1 calc R U
C8 C 0.31973(3) 0.45868(6) 0.80028(4) 0.01371(6) Uani 1 1 d . .
C9 C 0.24600(3) 0.39679(6) 0.76748(4) 0.01375(7) Uani 1 1 d . .
H9A H 0.2087 0.4577 0.7064 0.016 Uiso 1 1 calc R U
H9B H 0.2370 0.4133 0.8220 0.016 Uiso 1 1 calc R U
C10 C 0.21917(3) 0.09255(6) 0.79781(3) 0.01249(6) Uani 1 1 d . .
H10 H 0.2223 -0.0266 0.7802 0.015 Uiso 1 1 calc R U
C11 C 0.26353(3) 0.10796(6) 0.91155(3) 0.01263(6) Uani 1 1 d . .
C12 C 0.33950(3) 0.09062(7) 0.98502(4) 0.01471(7) Uani 1 1 d . .
H12 H 0.3759 0.0768 0.9712 0.018 Uiso 1 1 calc R U
C13 C 0.34909(3) 0.09785(7) 1.07836(4) 0.01377(6) Uani 1 1 d . .
C14 C 0.15545(3) 0.12602(9) 0.92931(4) 0.01723(8) Uani 1 1 d . .
H14A H 0.1395 0.2424 0.9291 0.021 Uiso 1 1 calc R U
H14B H 0.1469 0.0564 0.9739 0.021 Uiso 1 1 calc R U
C15 C 0.11388(3) 0.05412(8) 0.82120(4) 0.01674(8) Uani 1 1 d . .
H15A H 0.1204 -0.0694 0.8243 0.020 Uiso 1 1 calc R U
H15B H 0.0620 0.0774 0.7888 0.020 Uiso 1 1 calc R U
C16 C 0.13955(3) 0.13076(8) 0.75690(4) 0.01513(7) Uani 1 1 d . .
H16A H 0.1328 0.2542 0.7540 0.018 Uiso 1 1 calc R U
H16B H 0.1093 0.0868 0.6870 0.018 Uiso 1 1 calc R U
C17 C 0.41024(3) 0.06762(7) 1.18119(4) 0.01437(7) Uani 1 1 d . .
C18 C 0.47222(3) -0.01171(9) 1.19804(5) 0.01935(9) Uani 1 1 d . .
H18 H 0.4764 -0.0359 1.1424 0.023 Uiso 1 1 calc R U
C19 C 0.52778(4) -0.05544(10) 1.29567(5) 0.02367(11) Uani 1 1 d . .
H19 H 0.5698 -0.1080 1.3062 0.028 Uiso 1 1 calc R U
C20 C 0.52194(4) -0.02228(10) 1.37797(5) 0.02359(11) Uani 1 1 d . .
H20 H 0.5590 -0.0557 1.4442 0.028 Uiso 1 1 calc R U
C21 C 0.46115(4) 0.06044(10) 1.36191(4) 0.02142(10) Uani 1 1 d . .
H21 H 0.4574 0.0857 1.4178 0.026 Uiso 1 1 calc R U
C22 C 0.40586(3) 0.10634(8) 1.26460(4) 0.01662(8) Uani 1 1 d . .
H22 H 0.3650 0.1641 1.2547 0.020 Uiso 1 1 calc R U
C23 C 0.19936(3) 0.17568(7) 0.62945(4) 0.01444(7) Uani 1 1 d . .
C24 C 0.15368(4) -0.05979(10) 0.50803(5) 0.02061(10) Uani 1 1 d . .
C25 C 0.07432(4) -0.01844(14) 0.45597(7) 0.03183(16) Uani 1 1 d . .
H25A H 0.0575 -0.0525 0.4995 0.048 Uiso 1 1 calc R U
H25B H 0.0471 -0.0790 0.3915 0.048 Uiso 1 1 calc R U
H25C H 0.0672 0.1029 0.4434 0.048 Uiso 1 1 calc R U
C26 C 0.18532(7) 0.00203(18) 0.44910(8) 0.0403(3) Uani 1 1 d . .
H26A H 0.1781 0.1238 0.4388 0.060 Uiso 1 1 calc R U
H26B H 0.1614 -0.0547 0.3833 0.060 Uiso 1 1 calc R U
H26C H 0.2368 -0.0231 0.4872 0.060 Uiso 1 1 calc R U
C27 C 0.16693(5) -0.24750(12) 0.53017(8) 0.03191(16) Uani 1 1 d . .
H27A H 0.2187 -0.2688 0.5723 0.048 Uiso 1 1 calc R U
H27B H 0.1461 -0.3095 0.4664 0.048 Uiso 1 1 calc R U
H27C H 0.1445 -0.2849 0.5660 0.048 Uiso 1 1 calc R U
C28 C 0.23284(3) 0.12433(7) 0.96610(4) 0.01361(6) Uani 1 1 d . .
O2 O 0.34856(3) 0.02758(6) 0.78598(4) 0.01972(7) Uani 1 1 d . .
O1 O 0.28379(2) 0.12063(6) 1.06785(3) 0.01461(6) Uani 1 1 d . .
O3 O 0.19401(3) 0.01112(6) 0.61146(3) 0.01745(7) Uani 1 1 d . .
O4 O 0.17299(3) 0.28551(7) 0.56622(4) 0.02388(9) Uani 1 1 d . .

loop_
_atom_site_aniso_label
_atom_site_aniso_U_11
_atom_site_aniso_U_22
_atom_site_aniso_U_33
_atom_site_aniso_U_23
_atom_site_aniso_U_13
_atom_site_aniso_U_12
C1 0.01379(16) 0.01131(13) 0.01131(13) 0.00050(11) 0.00722(12) 0.00121(11)
C2 0.01511(17) 0.01248(14) 0.01374(14) 0.00121(12) 0.00911(14) 0.00256(12)
C3 0.01481(17) 0.01416(16) 0.01480(15) 0.00104(12) 0.00949(14) 0.00089(13)
C4 0.0161(2) 0.0229(2) 0.0233(2) 0.00056(18) 0.01278(18) 0.00016(17)
C5 0.0199(2) 0.0269(3) 0.0316(3) -0.0025(2) 0.0162(2) -0.0062(2)
C6 0.0257(3) 0.0194(2) 0.0335(3) -0.0032(2) 0.0186(3) -0.0077(2)
C7 0.0234(2) 0.01303(17) 0.0264(2) -0.00097(17) 0.0156(2) -0.00228(16)
C8 0.01645(17) 0.01191(15) 0.01494(15) 0.00050(12) 0.00994(14) 0.00012(13)
C9 0.01494(17) 0.01145(14) 0.01605(16) 0.00035(12) 0.00920(14) 0.00187(12)
C10 0.01393(15) 0.01250(14) 0.01114(13) 0.00047(11) 0.00688(12) 0.00026(12)
C11 0.01317(15) 0.01391(16) 0.01070(12) 0.00162(11) 0.00642(12) 0.00133(12)
C12 0.01324(16) 0.01869(18) 0.01205(14) 0.00245(13) 0.00679(13) 0.00124(13)
C13 0.01364(16) 0.01533(16) 0.01126(13) 0.00217(12) 0.00606(12) 0.00026(12)
C14 0.01418(17) 0.0240(2) 0.01464(16) 0.00140(16) 0.00856(14) 0.00191(16)
C15 0.01494(18) 0.01920(19) 0.01652(17) 0.00002(15) 0.00883(15) -0.00277(15)
C16 0.01292(16) 0.01877(18) 0.01250(14) 0.00130(13) 0.00613(13) 0.00007(14)
C17 0.01396(16) 0.01455(16) 0.01162(14) 0.00171(12) 0.00503(13) -0.00160(13)
C18 0.0159(2) 0.0217(2) 0.01641(18) 0.00195(16) 0.00619(16) 0.00221(16)
C19 0.0168(2) 0.0248(3) 0.0198(2) 0.00205(19) 0.00374(18) 0.00295(19)
C20 0.0190(2) 0.0242(3) 0.01512(18) 0.00218(18) 0.00124(17) -0.00078(19)
C21 0.0205(2) 0.0252(3) 0.01164(16) 0.00111(16) 0.00422(16) -0.00218(19)
C22 0.01623(18) 0.01891(19) 0.01152(14) 0.00107(13) 0.00548(13) -0.00212(15)
C23 0.01582(17) 0.01568(16) 0.01155(14) 0.00055(12) 0.00727(13) 0.00032(13)
C24 0.0195(2) 0.0267(3) 0.01633(18) -0.00860(18) 0.01022(17) -0.00649(19)
C25 0.0190(3) 0.0355(4) 0.0302(3) -0.0049(3) 0.0063(2) -0.0039(3)
C26 0.0499(5) 0.0561(6) 0.0311(4) -0.0200(4) 0.0326(4) -0.0229(5)
C27 0.0306(4) 0.0252(3) 0.0348(4) -0.0150(3) 0.0145(3) -0.0040(3)
C28 0.01345(15) 0.01641(16) 0.01096(13) 0.00135(12) 0.00663(12) 0.00114(13)
O2 0.02133(18) 0.01350(14) 0.0271(2) 0.00136(13) 0.01496(17) 0.00544(13)
O1 0.01447(13) 0.01852(15) 0.01063(11) 0.00171(10) 0.00668(10) 0.00091(11)
O3 0.02178(18) 0.01613(15) 0.01315(12) -0.00335(11) 0.00865(13) -0.00041(12)
O4 0.0284(2) 0.02138(19) 0.01373(14) 0.00513(13) 0.00622(15) 0.00014(16)

loop_
_atom_type_symbol
_atom_type_description
_atom_type_scat_dispersion_real
_atom_type_scat_dispersion_imag
_atom_type_scat_source
C C 0.0033 0.0016 'International Tables Vol C Tables 4.2.6.8 and 6.1.1.4'
H H 0.0000 0.0000 'International Tables Vol C Tables 4.2.6.8 and 6.1.1.4'
O O 0.0106 0.0060 'International Tables Vol C Tables 4.2.6.8 and 6.1.1.4'

loop_
_geom_angle_atom_site_label_1
_geom_angle_atom_site_label_2
_geom_angle_atom_site_label_3
_geom_angle
C9 C1 C23 110.67(4)
C9 C1 C10 113.94(4)
C23 C1 C10 109.35(5)
C9 C1 C2 104.53(4)
C23 C1 C2 107.10(4)
C10 C1 C2 110.97(4)
O2 C2 C3 127.13(6)
O2 C2 C1 125.14(5)
C3 C2 C1 107.72(5)
C8 C3 C4 121.88(6)
C8 C3 C2 109.72(6)
C4 C3 C2 128.41(5)
C5 C4 C3 117.86(6)
C4 C5 C6 120.44(7)
C7 C6 C5 121.38(7)
C6 C7 C8 118.40(6)
C3 C8 C7 120.02(6)
C3 C8 C9 111.90(5)
C7 C8 C9 128.07(5)
C8 C9 C1 105.49(4)
C11 C10 C16 109.82(4)
C11 C10 C1 113.47(5)
C16 C10 C1 109.74(5)
C28 C11 C12 105.68(6)
C28 C11 C10 121.97(6)
C12 C11 C10 131.97(4)
C13 C12 C11 106.83(5)
C12 C13 O1 109.72(4)
C12 C13 C17 133.88(6)
O1 C13 C17 115.93(5)
C28 C14 C15 107.40(4)
C16 C15 C14 111.63(6)
C15 C16 C10 113.41(5)
C18 C17 C22 118.81(5)
C18 C17 C13 120.58(6)
C22 C17 C13 120.45(6)
C19 C18 C17 120.63(6)
C18 C19 C20 120.28(8)
C21 C20 C19 119.30(6)
C22 C21 C20 120.62(7)
C21 C22 C17 120.30(7)
O4 C23 O3 125.99(6)
O4 C23 C1 124.16(6)
O3 C23 C1 109.85(4)
O3 C24 C26 110.23(7)
O3 C24 C25 109.97(6)
C26 C24 C25 112.66(9)
O3 C24 C27 101.27(6)
C26 C24 C27 111.17(8)
C25 C24 C27 110.97(7)
C11 C28 O1 110.98(6)
C11 C28 C14 128.58(5)
O1 C28 C14 120.06(4)
C28 O1 C13 106.78(5)
C23 O3 C24 122.69(5)

loop_
_geom_bond_atom_site_label_1
_geom_bond_atom_site_label_2
_geom_bond_distance
C1 C9 1.5420(9)
C1 C23 1.5432(10)
C1 C10 1.5552(8)
C1 C2 1.5596(11)
C2 O2 1.2155(8)
C2 C3 1.4730(9)
C3 C8 1.3939(9)
C3 C4 1.3979(11)
C4 C5 1.3909(12)
C5 C6 1.4014(13)
C6 C7 1.3908(12)
C7 C8 1.3952(9)
C8 C9 1.5050(11)
C10 C11 1.5080(10)
C10 C16 1.5457(11)
C11 C28 1.3616(8)
C11 C12 1.4414(10)
C12 C13 1.3669(10)
C13 O1 1.3775(10)
C13 C17 1.4599(9)
C14 C28 1.4837(11)
C14 C15 1.5388(11)
C15 C16 1.5322(9)
C17 C18 1.4009(10)
C17 C22 1.4025(10)
C18 C19 1.3939(10)
C19 C20 1.3956(13)
C20 C21 1.3944(13)
C21 C22 1.3935(9)
C23 O4 1.2094(8)
C23 O3 1.3302(9)
C24 O3 1.4786(10)
C24 C26 1.5176(12)
C24 C25 1.5200(14)
C24 C27 1.5243(14)
C28 O1 1.3697(9)

loop_
_geom_torsion_atom_site_label_1
_geom_torsion_atom_site_label_2
_geom_torsion_atom_site_label_3
_geom_torsion_atom_site_label_4
_geom_torsion
C9 C1 C2 O2 172.00(5)
C23 C1 C2 O2 -70.53(6)
C10 C1 C2 O2 48.75(7)
C9 C1 C2 C3 -6.75(5)
C23 C1 C2 C3 110.72(4)
C10 C1 C2 C3 -130.00(5)
O2 C2 C3 C8 -175.77(5)
C1 C2 C3 C8 2.95(5)
O2 C2 C3 C4 3.96(9)
C1 C2 C3 C4 -177.31(5)
C8 C3 C4 C5 -0.52(9)
C2 C3 C4 C5 179.77(6)
C3 C4 C5 C6 -0.89(11)
C4 C5 C6 C7 1.21(13)
C5 C6 C7 C8 -0.07(11)
C4 C3 C8 C7 1.67(8)
C2 C3 C8 C7 -178.58(5)
C4 C3 C8 C9 -177.44(5)
C2 C3 C8 C9 2.32(6)
C6 C7 C8 C3 -1.34(9)
C6 C7 C8 C9 177.61(6)
C3 C8 C9 C1 -6.60(6)
C7 C8 C9 C1 174.38(5)
C23 C1 C9 C8 -107.17(5)
C10 C1 C9 C8 129.13(5)
C2 C1 C9 C8 7.82(5)
C9 C1 C10 C11 -58.69(6)
C23 C1 C10 C11 176.90(4)
C2 C1 C10 C11 58.97(6)
C9 C1 C10 C16 64.59(6)
C23 C1 C10 C16 -59.83(5)
C2 C1 C10 C16 -177.75(4)
C16 C10 C11 C28 10.27(7)
C1 C10 C11 C28 133.50(5)
C16 C10 C11 C12 -177.85(6)
C1 C10 C11 C12 -54.62(8)
C28 C11 C12 C13 -0.03(6)
C10 C11 C12 C13 -172.88(5)
C11 C12 C13 O1 -0.69(6)
C11 C12 C13 C17 170.86(6)
C28 C14 C15 C16 -46.07(7)
C14 C15 C16 C10 62.31(7)
C11 C10 C16 C15 -41.16(7)
C1 C10 C16 C15 -166.55(4)
C12 C13 C17 C18 -12.87(10)
O1 C13 C17 C18 158.28(6)
C12 C13 C17 C22 171.82(6)
O1 C13 C17 C22 -17.03(8)
C22 C17 C18 C19 1.68(10)
C13 C17 C18 C19 -173.70(6)
C17 C18 C19 C20 0.72(11)
C18 C19 C20 C21 -2.31(12)
C19 C20 C21 C22 1.49(11)
C20 C21 C22 C17 0.92(10)
C18 C17 C22 C21 -2.49(9)
C13 C17 C22 C21 172.90(6)
C9 C1 C23 O4 6.33(8)
C10 C1 C23 O4 132.63(7)
C2 C1 C23 O4 -107.04(7)
C9 C1 C23 O3 -174.25(5)
C10 C1 C23 O3 -47.94(6)
C2 C1 C23 O3 72.38(5)
C12 C11 C28 O1 0.75(6)
C10 C11 C28 O1 174.48(5)
C12 C11 C28 C14 -172.10(6)
C10 C11 C28 C14 1.64(9)
C15 C14 C28 C11 16.49(9)
C15 C14 C28 O1 -155.79(5)
C11 C28 O1 C13 -1.17(6)
C14 C28 O1 C13 172.37(5)
C12 C13 O1 C28 1.13(6)
C17 C13 O1 C28 -172.10(5)
O4 C23 O3 C24 0.04(10)
C1 C23 O3 C24 -179.37(5)
C26 C24 O3 C23 60.20(10)
C25 C24 O3 C23 -64.60(8)
C27 C24 O3 C23 177.96(6)
